data_4501747
loop_
_publ_author_name
'Li, Xiaoju'
'Weng, Xiulan'
'Tang, Ruijie'
'Lin, Yuanmiao'
'Ke, Zhilong'
'Zhou, Wenbiao'
'Cao, Rong'

_publ_section_title
;
 Conformational Isomerism of 1,2-Bis(imidazol-1&#x2032;-yl)ethane Affected
 by the Orientation of Functional Carboxylate Groups in Cadmium and Cobalt
 Helical Coordination Polymers
;
_journal_issue 7
_journal_name_full 'Crystal Growth &amp; Design'
_journal_page_first 3228
_journal_paper_doi 10.1021/cg100350b
_journal_volume 10
_journal_year 2010
_chemical_formula_sum 'C9 H9 Co0.5 N2 O2'
_chemical_formula_weight 206.65
_chemical_name_systematic
; 
 ? 
;
_space_group_IT_number 56
_symmetry_cell_setting orthorhombic
_symmetry_space_group_name_Hall '-P 2ab 2ac'
_symmetry_space_group_name_H-M 'P c c n'
_atom_sites_solution_hydrogens geom
_atom_sites_solution_primary direct
_atom_sites_solution_secondary difmap
_audit_creation_method SHELXL-97
_cell_angle_alpha 90.00
_cell_angle_beta 90.00
_cell_angle_gamma 90.00
_cell_formula_units_Z 8
_cell_length_a 17.640(6)
_cell_length_b 7.753(3)
_cell_length_c 13.367(5)
_cell_measurement_temperature 173(2)
_cell_volume 1828.1(12)
_computing_structure_refinement 'SHELXL-97 (Sheldrick, 1997)'
_computing_structure_solution 'SHELXS-97 (Sheldrick, 1990)'
_diffrn_ambient_temperature 173(2)
_diffrn_measured_fraction_theta_full 1.000
_diffrn_measured_fraction_theta_max 1.000
_diffrn_radiation_monochromator graphite
_diffrn_radiation_source 'fine-focus sealed tube'
_diffrn_radiation_type MoK\a
_diffrn_radiation_wavelength 0.71073
_diffrn_reflns_av_R_equivalents 0.0321
_diffrn_reflns_av_sigmaI/netI 0.0191
_diffrn_reflns_limit_h_max 22
_diffrn_reflns_limit_h_min -14
_diffrn_reflns_limit_k_max 9
_diffrn_reflns_limit_k_min -10
_diffrn_reflns_limit_l_max 17
_diffrn_reflns_limit_l_min -17
_diffrn_reflns_number 13023
_diffrn_reflns_theta_full 27.48
_diffrn_reflns_theta_max 27.48
_diffrn_reflns_theta_min 2.87
_exptl_absorpt_coefficient_mu 0.971
_exptl_absorpt_correction_T_max 0.9092
_exptl_absorpt_correction_T_min 0.7594
_exptl_absorpt_correction_type multi-scan
_exptl_crystal_density_diffrn 1.502
_exptl_crystal_density_method 'not measured'
_exptl_crystal_F_000 852
_exptl_crystal_size_max 0.30
_exptl_crystal_size_mid 0.30
_exptl_crystal_size_min 0.10
_refine_diff_density_max 0.270
_refine_diff_density_min -0.217
_refine_diff_density_rms 0.047
_refine_ls_extinction_method none
_refine_ls_goodness_of_fit_ref 1.178
_refine_ls_hydrogen_treatment constr
_refine_ls_matrix_type full
_refine_ls_number_parameters 123
_refine_ls_number_reflns 2093
_refine_ls_number_restraints 0
_refine_ls_restrained_S_all 1.178
_refine_ls_R_factor_all 0.0428
_refine_ls_R_factor_gt 0.0384
_refine_ls_shift/su_max 0.001
_refine_ls_shift/su_mean 0.000
_refine_ls_structure_factor_coef Fsqd
_refine_ls_weighting_details 'calc w=1/[\s^2^(Fo^2^)+(0.0395P)^2^+0.8417P] where P=(Fo^2^+2Fc^2^)/3'
_refine_ls_weighting_scheme calc
_refine_ls_wR_factor_gt 0.0895
_refine_ls_wR_factor_ref 0.0918
_reflns_number_gt 1937
_reflns_number_total 2093
_reflns_threshold_expression >2sigma(I)
_cod_data_source_file cg100350b_si_004.cif
_cod_data_source_block d:\wrh\lxj\lxj609\l
_cod_depositor_comments
;
The following automatic conversions were performed:

'_symmetry_cell_setting' value 'Orthorhombic' changed to
'orthorhombic' according to
/home/saulius/struct/CIF-dictionaries/cif_core.dic dictionary named
'cif_core.dic' version 2.4.2 from 2011-04-26.

Automatic conversion script
Id: cif_fix_values 1715 2011-07-08 13:25:40Z adriana 
;
_cod_original_cell_volume 1828.1(11)
_cod_original_sg_symbol_H-M Pccn
_cod_original_formula_sum 'C9 H9 Co0.50 N2 O2'
_cod_database_code 4501747

loop_
_symmetry_equiv_pos_as_xyz
'x, y, z'
'-x+1/2, -y+1/2, z'
'x+1/2, -y, -z+1/2'
'-x, y+1/2, -z+1/2'
'-x, -y, -z'
'x-1/2, y-1/2, -z'
'-x-1/2, y, z-1/2'
'x, -y-1/2, z-1/2'

loop_
_atom_site_label
_atom_site_type_symbol
_atom_site_fract_x
_atom_site_fract_y
_atom_site_fract_z
_atom_site_U_iso_or_equiv
_atom_site_adp_type
_atom_site_occupancy
_atom_site_symmetry_multiplicity
_atom_site_calc_flag
_atom_site_refinement_flags
Co Co 0.7500 0.2500 0.71668(3) 0.02848(13) Uani 1 2 d S
O1 O 0.67218(8) 0.3736(2) 0.84591(11) 0.0413(4) Uani 1 1 d .
N1 N 0.70835(10) 0.4363(2) 0.62087(12) 0.0329(4) Uani 1 1 d .
O2 O 0.65351(9) 0.12994(19) 0.76654(11) 0.0408(3) Uani 1 1 d .
N2 N 0.69623(11) 0.6180(2) 0.49535(13) 0.0373(4) Uani 1 1 d .
C9 C 0.72997(13) 0.4731(3) 0.52896(14) 0.0360(4) Uani 1 1 d .
H9A H 0.7648 0.4061 0.4912 0.043 Uiso 1 1 calc R
C3 C 0.53030(12) 0.3602(3) 0.94578(17) 0.0396(5) Uani 1 1 d .
C6 C 0.65892(13) 0.5660(3) 0.64797(18) 0.0474(5) Uani 1 1 d .
H6A H 0.6338 0.5748 0.7107 0.057 Uiso 1 1 calc R
C5 C 0.53771(13) 0.3693(3) 1.04845(18) 0.0469(5) Uani 1 1 d .
H5A H 0.5636 0.2800 1.0831 0.056 Uiso 1 1 calc R
C4 C 0.49219(14) 0.4931(3) 0.89834(16) 0.0475(5) Uani 1 1 d .
H4A H 0.4864 0.4900 0.8277 0.057 Uiso 1 1 calc R
C7 C 0.65178(14) 0.6781(3) 0.5715(2) 0.0504(6) Uani 1 1 d .
H7A H 0.6216 0.7796 0.5706 0.060 Uiso 1 1 calc R
C1 C 0.63333(11) 0.2425(3) 0.83005(14) 0.0338(4) Uani 1 1 d .
C8 C 0.71120(16) 0.7100(3) 0.40163(15) 0.0484(6) Uani 1 1 d .
H8A H 0.6726 0.8013 0.3923 0.058 Uiso 1 1 calc R
H8B H 0.7070 0.6285 0.3449 0.058 Uiso 1 1 calc R
C2 C 0.56070(14) 0.2089(3) 0.8876(2) 0.0523(6) Uani 1 1 d .
H2A H 0.5213 0.1709 0.8397 0.063 Uiso 1 1 calc R
H2B H 0.5698 0.1126 0.9348 0.063 Uiso 1 1 calc R

loop_
_atom_site_aniso_label
_atom_site_aniso_U_11
_atom_site_aniso_U_22
_atom_site_aniso_U_33
_atom_site_aniso_U_23
_atom_site_aniso_U_13
_atom_site_aniso_U_12
Co 0.0317(2) 0.0263(2) 0.02745(19) 0.000 0.000 0.00281(14)
O1 0.0389(8) 0.0476(9) 0.0374(7) -0.0034(7) 0.0032(6) -0.0093(7)
N1 0.0378(9) 0.0291(8) 0.0319(8) 0.0017(7) 0.0005(7) 0.0060(7)
O2 0.0413(8) 0.0398(8) 0.0412(8) -0.0029(6) 0.0069(6) 0.0042(7)
N2 0.0502(10) 0.0266(8) 0.0349(8) 0.0038(7) -0.0070(8) 0.0008(7)
C9 0.0508(12) 0.0254(9) 0.0317(9) -0.0001(7) 0.0008(8) 0.0052(9)
C3 0.0290(10) 0.0409(11) 0.0490(12) -0.0011(9) 0.0116(9) -0.0018(8)
C6 0.0484(13) 0.0444(12) 0.0492(12) 0.0058(10) 0.0125(10) 0.0158(10)
C5 0.0427(12) 0.0471(13) 0.0507(13) 0.0098(10) -0.0006(10) 0.0099(10)
C4 0.0511(13) 0.0556(14) 0.0358(10) 0.0025(10) 0.0031(10) 0.0013(11)
C7 0.0481(13) 0.0395(12) 0.0636(14) 0.0106(11) 0.0059(12) 0.0189(11)
C1 0.0300(9) 0.0400(11) 0.0314(9) 0.0039(8) 0.0010(8) 0.0045(8)
C8 0.0853(18) 0.0301(11) 0.0298(10) 0.0038(8) -0.0141(11) -0.0036(11)
C2 0.0422(12) 0.0470(13) 0.0676(16) -0.0103(12) 0.0208(12) -0.0068(10)

loop_
_atom_type_symbol
_atom_type_description
_atom_type_scat_dispersion_real
_atom_type_scat_dispersion_imag
_atom_type_scat_source
C C 0.0033 0.0016 'International Tables Vol C Tables 4.2.6.8 and 6.1.1.4'
H H 0.0000 0.0000 'International Tables Vol C Tables 4.2.6.8 and 6.1.1.4'
N N 0.0061 0.0033 'International Tables Vol C Tables 4.2.6.8 and 6.1.1.4'
O O 0.0106 0.0060 'International Tables Vol C Tables 4.2.6.8 and 6.1.1.4'
Co Co 0.3494 0.9721 'International Tables Vol C Tables 4.2.6.8 and 6.1.1.4'

loop_
_geom_angle_atom_site_label_1
_geom_angle_atom_site_label_2
_geom_angle_atom_site_label_3
_geom_angle
_geom_angle_site_symmetry_1
_geom_angle_site_symmetry_3
O2 Co O2 142.08(9) 2_655 .
O2 Co N1 102.92(7) 2_655 2_655
O2 Co N1 100.33(7) . 2_655
O2 Co N1 100.33(7) 2_655 .
O2 Co N1 102.92(7) . .
N1 Co N1 103.37(9) 2_655 .
O2 Co O1 58.25(6) 2_655 2_655
O2 Co O1 93.41(6) . 2_655
N1 Co O1 87.92(6) 2_655 2_655
N1 Co O1 157.94(6) . 2_655
O2 Co O1 93.41(6) 2_655 .
O2 Co O1 58.25(6) . .
N1 Co O1 157.94(6) 2_655 .
N1 Co O1 87.92(6) . .
O1 Co O1 88.20(8) 2_655 .
C1 O1 Co 82.34(12) . .
C9 N1 C6 105.69(17) . .
C9 N1 Co 128.78(14) . .
C6 N1 Co 124.87(14) . .
C1 O2 Co 97.95(13) . .
C9 N2 C7 106.82(17) . .
C9 N2 C8 127.6(2) . .
C7 N2 C8 125.02(19) . .
N1 C9 N2 111.28(19) . .
N1 C9 H9A 124.4 . .
N2 C9 H9A 124.4 . .
C5 C3 C4 117.6(2) . .
C5 C3 C2 121.3(2) . .
C4 C3 C2 121.1(2) . .
C7 C6 N1 109.2(2) . .
C7 C6 H6A 125.4 . .
N1 C6 H6A 125.4 . .
C3 C5 C4 120.9(2) . 5_667
C3 C5 H5A 119.6 . .
C4 C5 H5A 119.6 5_667 .
C3 C4 C5 121.5(2) . 5_667
C3 C4 H4A 119.3 . .
C5 C4 H4A 119.3 5_667 .
C6 C7 N2 106.94(19) . .
C6 C7 H7A 126.5 . .
N2 C7 H7A 126.5 . .
O1 C1 O2 121.43(18) . .
O1 C1 C2 121.27(19) . .
O2 C1 C2 117.29(19) . .
N2 C8 C8 111.41(16) . 2_665
N2 C8 H8A 109.3 . .
C8 C8 H8A 109.3 2_665 .
N2 C8 H8B 109.3 . .
C8 C8 H8B 109.3 2_665 .
H8A C8 H8B 108.0 . .
C3 C2 C1 115.41(19) . .
C3 C2 H2A 108.4 . .
C1 C2 H2A 108.4 . .
C3 C2 H2B 108.4 . .
C1 C2 H2B 108.4 . .
H2A C2 H2B 107.5 . .

loop_
_geom_bond_atom_site_label_1
_geom_bond_atom_site_label_2
_geom_bond_distance
_geom_bond_site_symmetry_2
Co O2 2.0513(16) 2_655
Co O2 2.0513(16) .
Co N1 2.0655(16) 2_655
Co N1 2.0655(16) .
Co O1 2.4055(16) 2_655
Co O1 2.4055(16) .
O1 C1 1.244(3) .
N1 C9 1.318(3) .
N1 C6 1.379(3) .
O2 C1 1.268(2) .
N2 C9 1.348(3) .
N2 C7 1.366(3) .
N2 C8 1.466(3) .
C9 H9A 0.9500 .
C3 C5 1.380(3) .
C3 C4 1.384(3) .
C3 C2 1.506(3) .
C6 C7 1.348(3) .
C6 H6A 0.9500 .
C5 C4 1.386(3) 5_667
C5 H5A 0.9500 .
C4 C5 1.386(3) 5_667
C4 H4A 0.9500 .
C7 H7A 0.9500 .
C1 C2 1.517(3) .
C8 C8 1.503(5) 2_665
C8 H8A 0.9900 .
C8 H8B 0.9900 .
C2 H2A 0.9900 .
C2 H2B 0.9900 .
